data_7044611
loop_
_publ_author_name
'Ghosh, Tapas'
'Patra, Debashis'
'Paul, Subhabrata'
'Majumder, Indira'
'Sepay, Nayim'
'Bera, Sachinath'
'Kundu, Rita'
'Drew, Michael G. B.'

_publ_section_title
;
 Exploring the role of substituent in the hydrazone ligand of a family of
 m-oxidodivanadium(V) hydrazone complexes on structure, DNA binding and
 anticancer activity
;
_journal_name_full 'Dalton Transactions'
_journal_paper_doi 10.1039/C7DT03585C
_journal_year 2017
_chemical_formula_sum 'C34 H28 N4 O9 V2'
_chemical_formula_weight 738.48
_chemical_name_systematic
;
 ?
;
_space_group_IT_number 2
_symmetry_cell_setting triclinic
_symmetry_space_group_name_Hall '-P 1'
_symmetry_space_group_name_H-M 'P -1'
_atom_sites_solution_hydrogens geom
_atom_sites_solution_primary direct
_atom_sites_solution_secondary difmap
_audit_creation_method SHELXL-97
_audit_update_record
;
2017-09-20 deposited with the CCDC.
2017-11-01 downloaded from the CCDC.
;
_cell_angle_alpha 77.072(16)
_cell_angle_beta 77.405(19)
_cell_angle_gamma 83.703(19)
_cell_formula_units_Z 1
_cell_length_a 7.3361(19)
_cell_length_b 9.3756(18)
_cell_length_c 11.919(2)
_cell_measurement_reflns_used 5497
_cell_measurement_temperature 150(2)
_cell_measurement_theta_max 30.00
_cell_measurement_theta_min 3.05
_cell_volume 778.2(3)
_computing_cell_refinement 'Crysalis, Oxford Diffraction'
_computing_data_collection 'Crysalis, Oxford Diffraction'
_computing_data_reduction 'Crysalis, Oxford Diffraction'
_computing_molecular_graphics PLATON(Spek,2004)
_computing_structure_refinement 'SHELXL-97 (Sheldrick, 1997)'
_computing_structure_solution 'SHELXS-97 (Sheldrick, 1997)'
_diffrn_ambient_temperature 150(2)
_diffrn_measured_fraction_theta_full 0.954
_diffrn_measured_fraction_theta_max 0.954
_diffrn_measurement_device 'Oxford Diffaction X-Calibur System'
_diffrn_measurement_method '321 frames, counting time 10 s.'
_diffrn_radiation_monochromator graphite
_diffrn_radiation_source 'fine-focus sealed tube'
_diffrn_radiation_type MoK\a
_diffrn_radiation_wavelength 0.71073
_diffrn_reflns_av_R_equivalents 0.0717
_diffrn_reflns_av_sigmaI/netI 0.1015
_diffrn_reflns_limit_h_max 9
_diffrn_reflns_limit_h_min -10
_diffrn_reflns_limit_k_max 13
_diffrn_reflns_limit_k_min -10
_diffrn_reflns_limit_l_max 16
_diffrn_reflns_limit_l_min -13
_diffrn_reflns_number 5497
_diffrn_reflns_theta_full 30.00
_diffrn_reflns_theta_max 30.00
_diffrn_reflns_theta_min 3.05
_diffrn_standards_decay_% n/a
_diffrn_standards_interval_count n/a
_diffrn_standards_interval_time n/a
_diffrn_standards_number n/a
_exptl_absorpt_coefficient_mu 0.666
_exptl_absorpt_correction_T_max 1.000
_exptl_absorpt_correction_T_min 0.911
_exptl_absorpt_correction_type empirical
_exptl_absorpt_process_details 'ABSPACK, Oxford Diffraction Ltd'
_exptl_crystal_colour black
_exptl_crystal_density_diffrn 1.576
_exptl_crystal_density_method 'not measured'
_exptl_crystal_description plate
_exptl_crystal_F_000 378
_exptl_crystal_size_max 0.22
_exptl_crystal_size_mid 0.19
_exptl_crystal_size_min 0.05
_refine_diff_density_max 0.912
_refine_diff_density_min -1.289
_refine_diff_density_rms 0.106
_refine_ls_extinction_method none
_refine_ls_goodness_of_fit_ref 1.046
_refine_ls_hydrogen_treatment constr
_refine_ls_matrix_type full
_refine_ls_number_parameters 225
_refine_ls_number_reflns 4346
_refine_ls_number_restraints 0
_refine_ls_restrained_S_all 1.046
_refine_ls_R_factor_all 0.0962
_refine_ls_R_factor_gt 0.0713
_refine_ls_shift/su_max 0.000
_refine_ls_shift/su_mean 0.000
_refine_ls_structure_factor_coef Fsqd
_refine_ls_weighting_details
;
_refine_ls_weighting_details
  w=1/[\s^2^(Fo^2^)+(0.1027P)^2^+0.0000P] where P=(Fo^2^+2Fc^2^)/3
;
_refine_ls_weighting_scheme calc
_refine_ls_wR_factor_gt 0.1836
_refine_ls_wR_factor_ref 0.2200
_reflns_number_gt 2999
_reflns_number_total 4346
_reflns_threshold_expression >2sigma(I)
_cod_data_source_file c7dt03585c2.cif
_cod_data_source_block 2
_cod_original_sg_symbol_H-M P-1
_cod_original_formula_sum 'C34 H28 N4 O9 V2  '
_cod_database_code 7044611

loop_
_symmetry_equiv_pos_as_xyz
'x, y, z'
'-x, -y, -z'

loop_
_atom_site_label
_atom_site_type_symbol
_atom_site_fract_x
_atom_site_fract_y
_atom_site_fract_z
_atom_site_U_iso_or_equiv
_atom_site_adp_type
_atom_site_occupancy
_atom_site_symmetry_multiplicity
_atom_site_calc_flag
_atom_site_refinement_flags
V V 0.60284(7) 0.92611(6) 0.62519(4) 0.0301(2) Uani 1 1 d .
O1 O 0.8262(3) 0.8602(3) 0.5435(2) 0.0369(6) Uani 1 1 d .
C1 C 0.9758(5) 0.7826(4) 0.5729(3) 0.0313(7) Uani 1 1 d .
C2 C 1.0296(5) 0.7862(4) 0.6748(3) 0.0348(7) Uani 1 1 d .
H2 H 1.1363 0.7295 0.6917 0.042 Uiso 1 1 calc R
C3 C 0.9324(5) 0.8714(4) 0.7570(3) 0.0337(7) Uani 1 1 d .
N1 N 0.7687(4) 0.9374(3) 0.7446(2) 0.0310(6) Uani 1 1 d .
N2 N 0.6935(4) 1.0283(3) 0.8233(2) 0.0325(6) Uani 1 1 d .
C4 C 0.5458(5) 1.1003(4) 0.7920(3) 0.0312(7) Uani 1 1 d .
O2 O 0.4888(3) 1.0824(3) 0.6989(2) 0.0363(6) Uani 1 1 d .
C5 C 0.4429(4) 1.2094(4) 0.8580(3) 0.0297(6) Uani 1 1 d .
C10 C 0.2976(5) 1.3001(4) 0.8155(3) 0.0367(8) Uani 1 1 d .
H10 H 0.2622 1.2863 0.7485 0.044 Uiso 1 1 calc R
C9 C 0.2060(5) 1.4097(4) 0.8710(3) 0.0402(8) Uani 1 1 d .
H9 H 0.1104 1.4699 0.8416 0.048 Uiso 1 1 calc R
C8 C 0.2593(5) 1.4286(4) 0.9722(3) 0.0402(8) Uani 1 1 d .
H8 H 0.1991 1.5025 1.0101 0.048 Uiso 1 1 calc R
C7 C 0.4008(5) 1.3385(4) 1.0167(3) 0.0392(8) Uani 1 1 d .
H7 H 0.4314 1.3499 1.0858 0.047 Uiso 1 1 calc R
C6 C 0.4974(5) 1.2312(4) 0.9587(3) 0.0338(7) Uani 1 1 d .
C11 C 1.0805(5) 0.6999(4) 0.4847(3) 0.0316(7) Uani 1 1 d .
C12 C 1.0422(5) 0.7308(4) 0.3710(3) 0.0333(7) Uani 1 1 d .
H12 H 0.9520 0.8045 0.3514 0.040 Uiso 1 1 calc R
C13 C 1.1368(5) 0.6530(4) 0.2877(3) 0.0400(8) Uani 1 1 d .
H13 H 1.1127 0.6759 0.2120 0.048 Uiso 1 1 calc R
C14 C 1.2691(5) 0.5396(4) 0.3180(3) 0.0408(9) Uani 1 1 d .
H14 H 1.3326 0.4867 0.2623 0.049 Uiso 1 1 calc R
C15 C 1.3058(5) 0.5056(4) 0.4301(3) 0.0382(8) Uani 1 1 d .
H15 H 1.3923 0.4289 0.4498 0.046 Uiso 1 1 calc R
C16 C 1.2138(5) 0.5859(4) 0.5145(3) 0.0355(7) Uani 1 1 d .
H16 H 1.2406 0.5640 0.5895 0.043 Uiso 1 1 calc R
C17 C 1.0243(5) 0.8873(4) 0.8543(3) 0.0394(8) Uani 1 1 d .
H17A H 1.0611 0.9859 0.8405 0.059 Uiso 1 1 calc R
H17B H 1.1328 0.8202 0.8564 0.059 Uiso 1 1 calc R
H17C H 0.9377 0.8660 0.9280 0.059 Uiso 1 1 calc R
O4 O 0.5000 1.0000 0.5000 0.0436(10) Uani 1 2 d S
O3 O 0.5017(3) 0.7850(3) 0.6991(2) 0.0385(6) Uani 1 1 d .
O5 O 0.6430(4) 1.1535(3) 1.0018(2) 0.0410(6) Uani 1 1 d .
H5 H 0.6946 1.0983 0.9582 0.062 Uiso 1 1 calc R

loop_
_atom_site_aniso_label
_atom_site_aniso_U_11
_atom_site_aniso_U_22
_atom_site_aniso_U_33
_atom_site_aniso_U_23
_atom_site_aniso_U_13
_atom_site_aniso_U_12
V 0.0299(3) 0.0389(4) 0.0254(3) -0.0160(2) -0.0092(2) 0.0081(2)
O1 0.0353(13) 0.0442(14) 0.0286(12) -0.0114(10) -0.0032(10) 0.0106(11)
C1 0.0284(15) 0.0297(15) 0.0322(16) -0.0061(12) 0.0003(13) -0.0002(13)
C2 0.0321(16) 0.0363(17) 0.0362(18) -0.0111(14) -0.0063(14) 0.0037(13)
C3 0.0345(17) 0.0346(17) 0.0341(17) -0.0105(14) -0.0100(14) 0.0021(14)
N1 0.0325(14) 0.0363(15) 0.0263(13) -0.0108(11) -0.0094(11) 0.0044(12)
N2 0.0323(14) 0.0402(15) 0.0270(13) -0.0173(12) -0.0011(11) 0.0006(12)
C4 0.0381(17) 0.0325(16) 0.0235(15) -0.0096(12) -0.0026(13) -0.0031(14)
O2 0.0375(13) 0.0458(14) 0.0302(12) -0.0204(11) -0.0089(10) 0.0077(11)
C5 0.0276(14) 0.0400(17) 0.0216(14) -0.0112(12) 0.0008(12) -0.0048(13)
C10 0.0353(18) 0.047(2) 0.0309(17) -0.0140(15) -0.0090(14) -0.0001(15)
C9 0.0391(19) 0.0378(19) 0.043(2) -0.0143(16) -0.0035(16) 0.0030(15)
C8 0.045(2) 0.044(2) 0.0324(18) -0.0200(15) 0.0023(15) -0.0026(16)
C7 0.0381(18) 0.049(2) 0.0344(18) -0.0225(16) 0.0013(15) -0.0063(16)
C6 0.0353(16) 0.0408(18) 0.0293(16) -0.0166(14) -0.0058(13) -0.0018(14)
C11 0.0269(15) 0.0380(17) 0.0292(16) -0.0101(13) -0.0013(13) -0.0009(13)
C12 0.0331(16) 0.0379(17) 0.0262(15) -0.0040(13) -0.0047(13) 0.0015(14)
C13 0.0408(19) 0.050(2) 0.0282(17) -0.0112(15) -0.0004(15) -0.0060(17)
C14 0.0370(18) 0.047(2) 0.0376(19) -0.0185(17) 0.0042(15) -0.0040(16)
C15 0.0322(17) 0.0353(18) 0.048(2) -0.0149(15) -0.0056(15) 0.0041(14)
C16 0.0311(16) 0.046(2) 0.0310(17) -0.0122(15) -0.0067(14) 0.0018(14)
C17 0.0360(18) 0.051(2) 0.0361(18) -0.0130(16) -0.0166(15) 0.0053(16)
O4 0.043(2) 0.060(3) 0.0337(19) -0.0263(18) -0.0180(16) 0.0235(18)
O3 0.0338(12) 0.0464(14) 0.0398(14) -0.0198(11) -0.0077(11) 0.0019(11)
O5 0.0456(14) 0.0517(16) 0.0307(13) -0.0171(11) -0.0138(11) 0.0064(12)

loop_
_atom_type_symbol
_atom_type_description
_atom_type_scat_dispersion_real
_atom_type_scat_dispersion_imag
_atom_type_scat_source
C C 0.0033 0.0016 'International Tables Vol C Tables 4.2.6.8 and 6.1.1.4'
H H 0.0000 0.0000 'International Tables Vol C Tables 4.2.6.8 and 6.1.1.4'
O O 0.0106 0.0060 'International Tables Vol C Tables 4.2.6.8 and 6.1.1.4'
N N 0.0061 0.0033 'International Tables Vol C Tables 4.2.6.8 and 6.1.1.4'
V V 0.3005 0.5294 'International Tables Vol C Tables 4.2.6.8 and 6.1.1.4'

loop_
_geom_angle_atom_site_label_1
_geom_angle_atom_site_label_2
_geom_angle_atom_site_label_3
_geom_angle
_geom_angle_site_symmetry_3
O3 V O4 109.59(10) .
O3 V O1 106.14(13) .
O4 V O1 96.21(8) .
O3 V O2 105.82(12) .
O4 V O2 91.25(8) .
O1 V O2 142.42(13) .
O3 V N1 96.45(12) .
O4 V N1 153.14(9) .
O1 V N1 82.35(11) .
O2 V N1 74.91(10) .
C1 O1 V 134.8(2) .
O1 C1 C2 121.2(3) .
O1 C1 C11 114.4(3) .
C2 C1 C11 124.3(3) .
C1 C2 C3 124.0(3) .
C1 C2 H2 118.0 .
C3 C2 H2 118.0 .
N1 C3 C2 119.8(3) .
N1 C3 C17 121.6(3) .
C2 C3 C17 118.6(3) .
C3 N1 N2 115.1(3) .
C3 N1 V 129.9(2) .
N2 N1 V 115.1(2) .
C4 N2 N1 108.6(3) .
N2 C4 O2 121.3(3) .
N2 C4 C5 119.8(3) .
O2 C4 C5 118.8(3) .
C4 O2 V 118.6(2) .
C10 C5 C6 119.3(3) .
C10 C5 C4 119.7(3) .
C6 C5 C4 120.8(3) .
C9 C10 C5 121.3(3) .
C9 C10 H10 119.4 .
C5 C10 H10 119.4 .
C10 C9 C8 118.9(4) .
C10 C9 H9 120.6 .
C8 C9 H9 120.6 .
C7 C8 C9 120.7(3) .
C7 C8 H8 119.6 .
C9 C8 H8 119.6 .
C8 C7 C6 120.5(3) .
C8 C7 H7 119.8 .
C6 C7 H7 119.8 .
O5 C6 C7 117.7(3) .
O5 C6 C5 123.0(3) .
C7 C6 C5 119.3(3) .
C16 C11 C12 119.3(3) .
C16 C11 C1 120.7(3) .
C12 C11 C1 120.0(3) .
C13 C12 C11 120.9(3) .
C13 C12 H12 119.6 .
C11 C12 H12 119.6 .
C12 C13 C14 119.5(3) .
C12 C13 H13 120.2 .
C14 C13 H13 120.2 .
C15 C14 C13 120.4(3) .
C15 C14 H14 119.8 .
C13 C14 H14 119.8 .
C14 C15 C16 120.6(4) .
C14 C15 H15 119.7 .
C16 C15 H15 119.7 .
C15 C16 C11 119.4(3) .
C15 C16 H16 120.3 .
C11 C16 H16 120.3 .
C3 C17 H17A 109.5 .
C3 C17 H17B 109.5 .
H17A C17 H17B 109.5 .
C3 C17 H17C 109.5 .
H17A C17 H17C 109.5 .
H17B C17 H17C 109.5 .
V O4 V 179.999(1) 2_676
C6 O5 H5 109.5 .

loop_
_geom_bond_atom_site_label_1
_geom_bond_atom_site_label_2
_geom_bond_distance
_geom_bond_site_symmetry_2
V O3 1.577(3) .
V O4 1.7859(6) .
V O1 1.835(2) .
V O2 1.898(2) .
V N1 2.090(3) .
O1 C1 1.317(4) .
C1 C2 1.365(5) .
C1 C11 1.476(4) .
C2 C3 1.424(4) .
C2 H2 0.9300 .
C3 N1 1.311(4) .
C3 C17 1.504(5) .
N1 N2 1.393(3) .
N2 C4 1.293(4) .
C4 O2 1.318(4) .
C4 C5 1.472(4) .
C5 C10 1.400(5) .
C5 C6 1.407(4) .
C10 C9 1.379(5) .
C10 H10 0.9300 .
C9 C8 1.400(5) .
C9 H9 0.9300 .
C8 C7 1.386(6) .
C8 H8 0.9300 .
C7 C6 1.390(4) .
C7 H7 0.9300 .
C6 O5 1.355(4) .
C11 C16 1.405(5) .
C11 C12 1.405(5) .
C12 C13 1.382(4) .
C12 H12 0.9300 .
C13 C14 1.399(5) .
C13 H13 0.9300 .
C14 C15 1.381(6) .
C14 H14 0.9300 .
C15 C16 1.402(4) .
C15 H15 0.9300 .
C16 H16 0.9300 .
C17 H17A 0.9600 .
C17 H17B 0.9600 .
C17 H17C 0.9600 .
O4 V 1.7859(6) 2_676
O5 H5 0.8200 .
